data_4303667
loop_
_publ_author_name
'Xiaodi Kou'
'Xiaoyu Wang'
'Daniel Mendoza-Espinosa'
'Lev N. Zakharov'
'Arnold L. Rheingold'
'William H. Watson'
'Kimberly A. Brien'
'L. Kasun Jayarathna'
'Tracy A. Hanna'

_publ_section_title
;
Bismuth Aryloxides
;
_journal_name_full 'Inorganic Chemistry'
_journal_page_first 11002
_journal_page_last 11016
_journal_paper_doi 10.1021/ic901134t
_journal_volume 48
_journal_year 2009
_chemical_formula_sum 'C30 H33 Bi O6'
_chemical_formula_weight 698.54
_chemical_name_systematic
; 
 ? 
;
_space_group_IT_number 14
_symmetry_cell_setting monoclinic
_symmetry_space_group_name_Hall '-P 2ybc'
_symmetry_space_group_name_H-M 'P 1 21/c 1'
_atom_sites_solution_hydrogens geom
_atom_sites_solution_primary direct
_atom_sites_solution_secondary difmap
_audit_creation_method SHELXTL
_cell_angle_alpha 90.00
_cell_angle_beta 99.825(2)
_cell_angle_gamma 90.00
_cell_formula_units_Z 4
_cell_length_a 8.1427(10)
_cell_length_b 24.223(3)
_cell_length_c 13.9470(18)
_cell_measurement_reflns_used 6189
_cell_measurement_temperature 213(2)
_cell_measurement_theta_max 28.19
_cell_measurement_theta_min 2.24
_cell_volume 2710.6(6)
_computing_cell_refinement 'Bruker SMART'
_computing_data_collection 'Bruker SMART'
_computing_data_reduction 'Bruker SAINT'
_computing_molecular_graphics 'Bruker SHELXTL'
_computing_publication_material 'Bruker SHELXTL'
_computing_structure_refinement 'Bruker SHELXTL'
_computing_structure_solution 'Bruker SHELXTL'
_diffrn_ambient_temperature 213(2)
_diffrn_measured_fraction_theta_full 0.952
_diffrn_measured_fraction_theta_max 0.952
_diffrn_measurement_device_type 'CCD area detector Bruker Apex'
_diffrn_measurement_method 'phi and omega scans'
_diffrn_radiation_monochromator graphite
_diffrn_radiation_source 'fine-focus sealed tube'
_diffrn_radiation_type MoK\a
_diffrn_radiation_wavelength 0.71073
_diffrn_reflns_av_R_equivalents 0.0334
_diffrn_reflns_av_sigmaI/netI 0.0363
_diffrn_reflns_limit_h_max 10
_diffrn_reflns_limit_h_min -10
_diffrn_reflns_limit_k_max 31
_diffrn_reflns_limit_k_min -28
_diffrn_reflns_limit_l_max 18
_diffrn_reflns_limit_l_min -18
_diffrn_reflns_number 19515
_diffrn_reflns_theta_full 28.23
_diffrn_reflns_theta_max 28.23
_diffrn_reflns_theta_min 1.68
_exptl_absorpt_coefficient_mu 6.546
_exptl_absorpt_correction_T_max 1.000
_exptl_absorpt_correction_T_min 0.605
_exptl_absorpt_correction_type multi-scan
_exptl_absorpt_process_details SADABS
_exptl_crystal_colour Yellow
_exptl_crystal_density_diffrn 1.712
_exptl_crystal_density_meas 0
_exptl_crystal_density_method 'not measured'
_exptl_crystal_description Block
_exptl_crystal_F_000 1376
_exptl_crystal_size_max 0.32
_exptl_crystal_size_mid 0.20
_exptl_crystal_size_min 0.04
_refine_diff_density_max 1.205
_refine_diff_density_min -0.955
_refine_diff_density_rms 0.122
_refine_ls_extinction_method none
_refine_ls_goodness_of_fit_ref 1.068
_refine_ls_hydrogen_treatment constr
_refine_ls_matrix_type full
_refine_ls_number_parameters 342
_refine_ls_number_reflns 6361
_refine_ls_number_restraints 0
_refine_ls_restrained_S_all 1.068
_refine_ls_R_factor_all 0.0402
_refine_ls_R_factor_gt 0.0326
_refine_ls_shift/su_max 0.001
_refine_ls_shift/su_mean 0.000
_refine_ls_structure_factor_coef Fsqd
_refine_ls_weighting_details 'calc w=1/[\s^2^(Fo^2^)+(0.0313P)^2^+5.7747P] where P=(Fo^2^+2Fc^2^)/3'
_refine_ls_weighting_scheme calc
_refine_ls_wR_factor_gt 0.0729
_refine_ls_wR_factor_ref 0.0760
_reflns_number_gt 5513
_reflns_number_total 6361
_reflns_threshold_expression >2sigma(I)
_cod_data_source_file ic901134t_si_001_11.cif
_cod_data_source_block tcu59
_cod_depositor_comments
;
The following automatic conversions were performed:
'_symmetry_cell_setting' value 'Monoclinic' changed to 'monoclinic'
according to '/home/saulius/struct/CIF-dictionaries/cif_core.dic'
dictionary named 'cif_core.dic' version 2.4.1 from
2010-06-29.

'_exptl_absorpt_correction_type' value 'Multi-scan' changed
to 'multi-scan' according to
'/home/saulius/struct/CIF-dictionaries/cif_core.dic' dictionary named
'cif_core.dic' version 2.4.1 from 2010-06-29.

Automatic conversion script
Id: cif_fix_enum 1527 2010-12-29 10:47:43Z saulius 
;
_cod_original_cell_volume 2710.5(6)
_cod_database_code 4303667

loop_
_symmetry_equiv_pos_as_xyz
'x, y, z'
'-x, y+1/2, -z+1/2'
'-x, -y, -z'
'x, -y-1/2, z-1/2'

loop_
_atom_site_label
_atom_site_type_symbol
_atom_site_fract_x
_atom_site_fract_y
_atom_site_fract_z
_atom_site_U_iso_or_equiv
_atom_site_adp_type
_atom_site_occupancy
_atom_site_symmetry_multiplicity
_atom_site_calc_flag
_atom_site_refinement_flags
_atom_site_disorder_assembly
_atom_site_disorder_group
Bi1 Bi 0.239205(17) 0.490270(7) 0.478682(11) 0.02165(6) Uani 1 1 d . . .
O1 O 0.0802(4) 0.48082(12) 0.5900(2) 0.0255(6) Uani 1 1 d . . .
O2 O 0.2839(4) 0.56610(14) 0.6235(2) 0.0351(8) Uani 1 1 d . . .
O3 O 0.1406(4) 0.41002(13) 0.4408(2) 0.0317(7) Uani 1 1 d . . .
O4 O 0.2697(4) 0.45843(14) 0.2997(2) 0.0338(7) Uani 1 1 d . . .
O5 O 0.4612(4) 0.45196(13) 0.5652(2) 0.0293(7) Uani 1 1 d . . .
O6 O 0.7514(4) 0.39625(13) 0.5938(2) 0.0321(7) Uani 1 1 d . . .
C1 C 0.1261(5) 0.49867(19) 0.6830(3) 0.0273(10) Uani 1 1 d . . .
C2 C 0.2273(5) 0.5453(2) 0.7036(3) 0.0295(10) Uani 1 1 d . . .
C3 C 0.2649(6) 0.5661(2) 0.7968(4) 0.0388(12) Uani 1 1 d . . .
H3A H 0.3306 0.5981 0.8089 0.047 Uiso 1 1 calc R . .
C4 C 0.2060(6) 0.5399(3) 0.8727(4) 0.0435(13) Uani 1 1 d . A .
C5 C 0.1107(7) 0.4929(3) 0.8533(4) 0.0457(14) Uani 1 1 d . . .
H5A H 0.0726 0.4744 0.9045 0.055 Uiso 1 1 calc R . .
C6 C 0.0704(6) 0.4728(2) 0.7592(4) 0.0366(11) Uani 1 1 d . . .
H6A H 0.0040 0.4410 0.7473 0.044 Uiso 1 1 calc R . .
C7 C 0.3760(6) 0.6165(2) 0.6341(4) 0.0407(12) Uani 1 1 d . . .
H7A H 0.3655 0.6336 0.6957 0.061 Uiso 1 1 calc R . .
H7B H 0.3326 0.6413 0.5813 0.061 Uiso 1 1 calc R . .
H7C H 0.4925 0.6088 0.6327 0.061 Uiso 1 1 calc R . .
C8 C 0.2444(8) 0.5626(4) 0.9764(4) 0.071(2) Uani 1 1 d . . .
C9 C 0.3792(17) 0.6005(6) 1.0001(8) 0.056(2) Uani 0.497(10) 1 d P A 1
C9A C 0.4174(17) 0.5532(6) 1.0236(8) 0.056(2) Uani 0.503(10) 1 d P A 2
C10 C 0.5146(10) 0.5928(4) 1.0696(6) 0.084(2) Uani 1 1 d . . .
C11 C 0.1330(5) 0.3840(2) 0.3551(4) 0.0302(10) Uani 1 1 d . . .
C12 C 0.1953(6) 0.4075(2) 0.2780(3) 0.0322(10) Uani 1 1 d . . .
C13 C 0.1858(8) 0.3805(2) 0.1900(4) 0.0479(14) Uani 1 1 d . . .
H13A H 0.2278 0.3975 0.1386 0.057 Uiso 1 1 calc R . .
C14 C 0.1143(9) 0.3281(3) 0.1771(5) 0.0604(18) Uani 1 1 d . B .
C15 C 0.0527(7) 0.3050(2) 0.2528(5) 0.0523(15) Uani 1 1 d . . .
H15A H 0.0029 0.2700 0.2447 0.063 Uiso 1 1 calc R . .
C16 C 0.0617(6) 0.3319(2) 0.3416(4) 0.0415(12) Uani 1 1 d . . .
H16A H 0.0194 0.3147 0.3927 0.050 Uiso 1 1 calc R . .
C17 C 0.3262(7) 0.4887(2) 0.2236(4) 0.0417(12) Uani 1 1 d . . .
H17A H 0.3226 0.4651 0.1671 0.062 Uiso 1 1 calc R . .
H17B H 0.4398 0.5010 0.2456 0.062 Uiso 1 1 calc R . .
H17C H 0.2548 0.5205 0.2065 0.062 Uiso 1 1 calc R . .
C18 C 0.1161(16) 0.2962(4) 0.0812(6) 0.115(4) Uani 1 1 d . . .
C19 C 0.134(3) 0.3203(9) 0.0050(17) 0.068(3) Uani 0.356(12) 1 d P B 1
C19A C 0.0028(14) 0.3121(5) 0.0018(9) 0.068(3) Uani 0.644(12) 1 d P B 2
C20 C 0.0373(13) 0.3334(4) -0.0862(6) 0.097(3) Uani 1 1 d . . .
C21 C 0.4700(5) 0.40285(18) 0.6142(3) 0.0243(9) Uani 1 1 d . . .
C22 C 0.6211(5) 0.37341(19) 0.6309(3) 0.0263(9) Uani 1 1 d . . .
C23 C 0.6335(6) 0.32426(19) 0.6822(3) 0.0304(10) Uani 1 1 d . . .
H23A H 0.7358 0.3054 0.6927 0.036 Uiso 1 1 calc R . .
C24 C 0.4998(6) 0.30206(19) 0.7185(3) 0.0319(10) Uani 1 1 d . . .
C25 C 0.3511(6) 0.3313(2) 0.7020(4) 0.0343(11) Uani 1 1 d . . .
H25A H 0.2583 0.3173 0.7260 0.041 Uiso 1 1 calc R . .
C26 C 0.3365(6) 0.3802(2) 0.6514(4) 0.0316(10) Uani 1 1 d . . .
H26A H 0.2338 0.3989 0.6416 0.038 Uiso 1 1 calc R . .
C27 C 0.8856(6) 0.3597(2) 0.5837(4) 0.0404(12) Uani 1 1 d . . .
H27A H 0.9705 0.3798 0.5571 0.061 Uiso 1 1 calc R . .
H27B H 0.8440 0.3297 0.5404 0.061 Uiso 1 1 calc R . .
H27C H 0.9333 0.3449 0.6470 0.061 Uiso 1 1 calc R . .
C28 C 0.5190(7) 0.2487(2) 0.7754(4) 0.0419(12) Uani 1 1 d . . .
H28A H 0.4139 0.2282 0.7622 0.050 Uiso 1 1 calc R . .
H28B H 0.6050 0.2261 0.7530 0.050 Uiso 1 1 calc R . .
C29 C 0.5647(8) 0.2574(3) 0.8805(5) 0.0566(16) Uani 1 1 d . . .
H29A H 0.6633 0.2772 0.9023 0.068 Uiso 1 1 calc R . .
C30 C 0.4806(11) 0.2401(3) 0.9469(5) 0.077(2) Uani 1 1 d . . .
H30A H 0.3813 0.2201 0.9285 0.092 Uiso 1 1 calc R . .
H30B H 0.5196 0.2477 1.0130 0.092 Uiso 1 1 calc R . .

loop_
_atom_site_aniso_label
_atom_site_aniso_U_11
_atom_site_aniso_U_22
_atom_site_aniso_U_33
_atom_site_aniso_U_23
_atom_site_aniso_U_13
_atom_site_aniso_U_12
Bi1 0.02220(8) 0.01953(9) 0.02292(9) 0.00241(6) 0.00299(6) -0.00040(6)
O1 0.0261(14) 0.0257(18) 0.0239(15) 0.0003(12) 0.0022(12) -0.0028(12)
O2 0.0467(19) 0.0287(19) 0.0303(18) -0.0073(14) 0.0073(15) -0.0129(15)
O3 0.0413(17) 0.0230(17) 0.0322(18) -0.0029(13) 0.0101(14) -0.0070(13)
O4 0.0417(18) 0.032(2) 0.0287(17) -0.0007(14) 0.0084(14) -0.0051(14)
O5 0.0271(14) 0.0233(17) 0.0364(18) 0.0076(13) 0.0018(13) -0.0018(12)
O6 0.0252(15) 0.0255(18) 0.047(2) 0.0104(14) 0.0089(14) 0.0026(12)
C1 0.0226(19) 0.034(3) 0.025(2) 0.0006(18) 0.0029(17) 0.0049(16)
C2 0.024(2) 0.034(3) 0.030(2) -0.0035(19) 0.0035(18) 0.0047(18)
C3 0.033(2) 0.043(3) 0.039(3) -0.012(2) 0.002(2) 0.001(2)
C4 0.033(2) 0.069(4) 0.027(3) -0.007(2) 0.002(2) 0.011(2)
C5 0.041(3) 0.069(4) 0.029(3) 0.008(3) 0.010(2) 0.005(3)
C6 0.035(2) 0.043(3) 0.031(2) 0.007(2) 0.006(2) 0.001(2)
C7 0.041(3) 0.029(3) 0.049(3) 0.000(2) 0.000(2) -0.010(2)
C8 0.055(4) 0.123(7) 0.033(3) -0.025(4) 0.004(3) 0.001(4)
C9 0.074(6) 0.062(6) 0.030(4) -0.006(4) 0.006(4) 0.005(5)
C9A 0.074(6) 0.062(6) 0.030(4) -0.006(4) 0.006(4) 0.005(5)
C10 0.076(5) 0.086(6) 0.080(6) -0.024(5) -0.013(4) -0.009(4)
C11 0.024(2) 0.028(3) 0.037(3) -0.003(2) -0.0001(18) 0.0037(17)
C12 0.033(2) 0.030(3) 0.033(3) -0.004(2) 0.0009(19) 0.0037(19)
C13 0.068(4) 0.042(3) 0.032(3) -0.002(2) 0.005(3) 0.010(3)
C14 0.090(5) 0.040(4) 0.045(4) -0.013(3) -0.007(3) 0.011(3)
C15 0.063(4) 0.030(3) 0.059(4) -0.016(3) -0.007(3) -0.002(3)
C16 0.041(3) 0.028(3) 0.054(3) -0.007(2) 0.006(2) -0.004(2)
C17 0.045(3) 0.048(3) 0.034(3) 0.010(2) 0.013(2) 0.001(2)
C18 0.230(13) 0.057(5) 0.048(5) -0.027(4) -0.002(6) 0.006(6)
C19 0.070(6) 0.061(6) 0.070(6) -0.038(5) 0.005(6) -0.003(5)
C19A 0.070(6) 0.061(6) 0.070(6) -0.038(5) 0.005(6) -0.003(5)
C20 0.150(9) 0.089(7) 0.050(5) -0.021(4) 0.012(5) 0.012(6)
C21 0.0249(19) 0.023(2) 0.024(2) 0.0053(17) 0.0003(16) 0.0003(16)
C22 0.0256(19) 0.025(2) 0.028(2) 0.0010(18) 0.0034(17) -0.0011(17)
C23 0.034(2) 0.024(2) 0.033(2) 0.0072(19) 0.0056(19) 0.0063(18)
C24 0.044(3) 0.020(2) 0.033(2) 0.0045(19) 0.009(2) -0.0002(19)
C25 0.034(2) 0.031(3) 0.040(3) 0.009(2) 0.012(2) -0.0023(19)
C26 0.029(2) 0.030(3) 0.037(3) 0.006(2) 0.0089(19) 0.0042(18)
C27 0.033(2) 0.032(3) 0.060(4) 0.009(2) 0.016(2) 0.004(2)
C28 0.049(3) 0.029(3) 0.050(3) 0.013(2) 0.016(3) 0.004(2)
C29 0.073(4) 0.036(3) 0.057(4) 0.018(3) 0.001(3) 0.007(3)
C30 0.118(6) 0.059(5) 0.059(4) 0.021(4) 0.031(4) 0.039(4)

loop_
_atom_type_symbol
_atom_type_description
_atom_type_scat_dispersion_real
_atom_type_scat_dispersion_imag
_atom_type_scat_source
C C 0.0033 0.0016 'International Tables Vol C Tables 4.2.6.8 and 6.1.1.4'
H H 0.0000 0.0000 'International Tables Vol C Tables 4.2.6.8 and 6.1.1.4'
O O 0.0106 0.0060 'International Tables Vol C Tables 4.2.6.8 and 6.1.1.4'
Bi Bi -4.1077 10.2566 'International Tables Vol C Tables 4.2.6.8 and 6.1.1.4'

loop_
_geom_angle_atom_site_label_1
_geom_angle_atom_site_label_2
_geom_angle_atom_site_label_3
_geom_angle
_geom_angle_site_symmetry_1
_geom_angle_site_symmetry_3
_geom_angle_publ_flag
O3 Bi1 O1 80.66(11) . . ?
O3 Bi1 O5 89.47(12) . . ?
O1 Bi1 O5 95.54(11) . . ?
O3 Bi1 O4 66.17(11) . . ?
O1 Bi1 O4 142.41(10) . . ?
O5 Bi1 O4 101.11(11) . . ?
O3 Bi1 O1 81.37(11) . 3_566 ?
O1 Bi1 O1 68.31(12) . 3_566 ?
O5 Bi1 O1 162.45(10) . 3_566 ?
O4 Bi1 O1 88.90(10) . 3_566 ?
O3 Bi1 O2 143.04(11) . . ?
O1 Bi1 O2 64.16(10) . . ?
O5 Bi1 O2 83.32(11) . . ?
O4 Bi1 O2 150.79(10) . . ?
O1 Bi1 O2 95.01(10) 3_566 . ?
C1 O1 Bi1 122.8(3) . . ?
C1 O1 Bi1 110.3(2) . 3_566 ?
Bi1 O1 Bi1 111.69(12) . 3_566 ?
C2 O2 C7 118.2(4) . . ?
C2 O2 Bi1 109.6(3) . . ?
C7 O2 Bi1 131.3(3) . . ?
C11 O3 Bi1 127.2(3) . . ?
C12 O4 C17 118.6(4) . . ?
C12 O4 Bi1 110.9(3) . . ?
C17 O4 Bi1 129.8(3) . . ?
C21 O5 Bi1 127.5(2) . . ?
C22 O6 C27 116.1(4) . . ?
O1 C1 C6 121.3(4) . . ?
O1 C1 C2 120.7(4) . . ?
C6 C1 C2 118.0(4) . . ?
O2 C2 C3 125.5(4) . . ?
O2 C2 C1 113.4(4) . . ?
C3 C2 C1 121.2(5) . . ?
C2 C3 C4 120.1(5) . . ?
C5 C4 C3 119.0(5) . . ?
C5 C4 C8 119.9(6) . . ?
C3 C4 C8 121.1(6) . . ?
C4 C5 C6 120.7(5) . . ?
C1 C6 C5 121.0(5) . . ?
C9 C8 C9A 49.8(7) . . ?
C9 C8 C4 118.4(7) . . ?
C9A C8 C4 113.1(6) . . ?
C10 C9 C8 125.4(11) . . ?
C10 C9A C8 123.2(11) . . ?
C9A C10 C9 53.9(8) . . ?
O3 C11 C12 122.0(4) . . ?
O3 C11 C16 120.1(5) . . ?
C12 C11 C16 117.8(5) . . ?
C13 C12 O4 125.0(5) . . ?
C13 C12 C11 121.5(5) . . ?
O4 C12 C11 113.5(4) . . ?
C12 C13 C14 120.4(6) . . ?
C15 C14 C13 118.2(5) . . ?
C15 C14 C18 121.6(7) . . ?
C13 C14 C18 120.1(7) . . ?
C14 C15 C16 121.9(6) . . ?
C15 C16 C11 120.2(5) . . ?
C19 C18 C19A 48.4(10) . . ?
C19 C18 C14 121.6(11) . . ?
C19A C18 C14 117.0(9) . . ?
C18 C19 C20 139(2) . . ?
C18 C19A C20 127.0(11) . . ?
C19A C20 C19 45.0(10) . . ?
O5 C21 C26 123.4(4) . . ?
O5 C21 C22 119.5(4) . . ?
C26 C21 C22 117.0(4) . . ?
O6 C22 C23 123.2(4) . . ?
O6 C22 C21 116.3(4) . . ?
C23 C22 C21 120.4(4) . . ?
C24 C23 C22 122.0(4) . . ?
C23 C24 C25 117.4(4) . . ?
C23 C24 C28 120.4(4) . . ?
C25 C24 C28 122.2(4) . . ?
C26 C25 C24 121.4(4) . . ?
C25 C26 C21 121.7(4) . . ?
C29 C28 C24 112.8(5) . . ?
C30 C29 C28 125.9(7) . . ?

loop_
_geom_bond_atom_site_label_1
_geom_bond_atom_site_label_2
_geom_bond_distance
_geom_bond_site_symmetry_2
_geom_bond_publ_flag
Bi1 O3 2.135(3) . ?
Bi1 O1 2.197(3) . ?
Bi1 O5 2.201(3) . ?
Bi1 O4 2.664(3) . ?
Bi1 O1 2.706(3) 3_566 ?
Bi1 O2 2.708(3) . ?
O1 C1 1.358(5) . ?
O1 Bi1 2.706(3) 3_566 ?
O2 C2 1.376(6) . ?
O2 C7 1.427(6) . ?
O3 C11 1.343(6) . ?
O4 C12 1.384(6) . ?
O4 C17 1.429(6) . ?
O5 C21 1.367(5) . ?
O6 C22 1.374(5) . ?
O6 C27 1.431(5) . ?
C1 C6 1.376(7) . ?
C1 C2 1.398(6) . ?
C2 C3 1.379(7) . ?
C3 C4 1.388(8) . ?
C4 C5 1.378(8) . ?
C4 C8 1.529(8) . ?
C5 C6 1.386(8) . ?
C8 C9 1.426(15) . ?
C8 C9A 1.467(14) . ?
C9 C10 1.351(14) . ?
C9A C10 1.337(15) . ?
C11 C12 1.388(7) . ?
C11 C16 1.390(7) . ?
C12 C13 1.381(7) . ?
C13 C14 1.394(9) . ?
C14 C15 1.364(9) . ?
C14 C18 1.547(9) . ?
C15 C16 1.389(8) . ?
C18 C19 1.24(3) . ?
C18 C19A 1.369(14) . ?
C19 C20 1.41(2) . ?
C19A C20 1.404(15) . ?
C21 C26 1.394(6) . ?
C21 C22 1.407(6) . ?
C22 C23 1.384(6) . ?
C23 C24 1.385(6) . ?
C24 C25 1.387(7) . ?
C24 C28 1.511(6) . ?
C25 C26 1.375(7) . ?
C28 C29 1.464(8) . ?
C29 C30 1.312(9) . ?
